data_1543672
loop_
_publ_author_name
'Thayanithi, V.'
'Kumar, P. Praveen'
'Chakkaravarthi, G.'

_publ_section_title
;
 2-Amino-1-methyl-4-oxo-4,5-dihydro-1<i>H</i>-imidazol-3-ium
 4-methylbenzenesulfonate
;
_journal_coeditor_code SU4059
_journal_issue 7
_journal_name_full IUCrData
_journal_page_first x161125
_journal_paper_doi 10.1107/S2414314616011251
_journal_volume 1
_journal_year 2016
_chemical_formula_iupac 'C4 H8 N3 O +, C7 H7 O3 S -'
_chemical_formula_moiety 'C4 H8 N3 O +, C7 H7 O3 S -'
_chemical_formula_sum 'C11 H15 N3 O4 S'
_chemical_formula_weight 285.32
_chemical_name_systematic
;
2-Amino-1-methyl-4-oxo-4,5-dihydro-1<i>H</i>-imidazol-3-ium
4-methylbenzenesulfonate
;
_space_group_IT_number 19
_symmetry_cell_setting orthorhombic
_symmetry_space_group_name_Hall 'P 2ac 2ab'
_symmetry_space_group_name_H-M 'P 21 21 21'
_atom_sites_solution_hydrogens geom
_atom_sites_solution_primary direct
_atom_sites_solution_secondary difmap
_audit_creation_method SHELXL-97
_cell_angle_alpha 90.00
_cell_angle_beta 90.00
_cell_angle_gamma 90.00
_cell_formula_units_Z 4
_cell_length_a 7.0564(4)
_cell_length_b 7.8593(5)
_cell_length_c 24.1907(18)
_cell_measurement_reflns_used 8207
_cell_measurement_temperature 295(2)
_cell_measurement_theta_max 27.9
_cell_measurement_theta_min 2.2
_cell_volume 1341.58(15)
_computing_cell_refinement
;
SAINT (Bruker, 2004)
;
_computing_data_collection
;
APEX2 (Bruker, 2004)
;
_computing_data_reduction
;
SAINT (Bruker, 2004)
;
_computing_molecular_graphics
;
PLATON (Spek, 2009)
;
_computing_publication_material
;
SHELXL97 (Sheldrick, 2008) and PLATON (Spek, 2009)
;
_computing_structure_refinement
;
SHELXL97 (Sheldrick, 2008)
;
_computing_structure_solution
;
SHELXS97 (Sheldrick, 2008)
;
_diffrn_ambient_temperature 295(2)
_diffrn_measured_fraction_theta_full 0.999
_diffrn_measured_fraction_theta_max 0.928
_diffrn_measurement_device_type 'Bruker Kappa APEXII CCD'
_diffrn_measurement_method '\w and \f scan'
_diffrn_radiation_monochromator graphite
_diffrn_radiation_source 'fine-focus sealed tube'
_diffrn_radiation_type MoK\a
_diffrn_radiation_wavelength 0.71073
_diffrn_reflns_av_R_equivalents 0.0263
_diffrn_reflns_av_sigmaI/netI 0.0235
_diffrn_reflns_limit_h_max 10
_diffrn_reflns_limit_h_min -10
_diffrn_reflns_limit_k_max 11
_diffrn_reflns_limit_k_min -10
_diffrn_reflns_limit_l_max 35
_diffrn_reflns_limit_l_min -33
_diffrn_reflns_number 19256
_diffrn_reflns_theta_full 25.00
_diffrn_reflns_theta_max 31.89
_diffrn_reflns_theta_min 2.73
_diffrn_standards_interval_time 0
_diffrn_standards_number 0
_exptl_absorpt_coefficient_mu 0.255
_exptl_absorpt_correction_T_max 0.9507
_exptl_absorpt_correction_T_min 0.9319
_exptl_absorpt_correction_type multi-scan
_exptl_absorpt_process_details
;
(SADABS; Bruker, 2004)
;
_exptl_crystal_colour colourless
_exptl_crystal_density_diffrn 1.413
_exptl_crystal_density_method 'not measured'
_exptl_crystal_description block
_exptl_crystal_F_000 600
_exptl_crystal_size_max 0.28
_exptl_crystal_size_mid 0.24
_exptl_crystal_size_min 0.20
_refine_diff_density_max 0.234
_refine_diff_density_min -0.352
_refine_ls_abs_structure_details
;
Flack (1983), 1712 Friedal pairs
;
_refine_ls_abs_structure_Flack 0.04(8)
_refine_ls_extinction_method none
_refine_ls_goodness_of_fit_ref 1.046
_refine_ls_hydrogen_treatment mixed
_refine_ls_matrix_type full
_refine_ls_number_parameters 185
_refine_ls_number_reflns 4179
_refine_ls_number_restraints 3
_refine_ls_restrained_S_all 1.046
_refine_ls_R_factor_all 0.0514
_refine_ls_R_factor_gt 0.0411
_refine_ls_shift/su_max 0.000
_refine_ls_shift/su_mean 0.000
_refine_ls_structure_factor_coef Fsqd
_refine_ls_weighting_details 'calc w=1/[\s^2^(Fo^2^)+(0.0598P)^2^+0.2554P] where P=(Fo^2^+2Fc^2^)/3'
_refine_ls_weighting_scheme calc
_refine_ls_wR_factor_gt 0.1028
_refine_ls_wR_factor_ref 0.1100
_reflns_number_gt 3607
_reflns_number_total 4179
_reflns_threshold_expression >2sigma(I)
_cod_data_source_file su4059sup1.cif
_cod_data_source_block I
_cod_database_code 1543672

loop_
_symmetry_equiv_pos_as_xyz
'x, y, z'
'-x+1/2, -y, z+1/2'
'x+1/2, -y+1/2, -z'
'-x, y+1/2, -z+1/2'

loop_
_atom_site_type_symbol
_atom_site_label
_atom_site_fract_x
_atom_site_fract_y
_atom_site_fract_z
_atom_site_U_iso_or_equiv
_atom_site_adp_type
_atom_site_calc_flag
_atom_site_refinement_flags
_atom_site_occupancy
_atom_site_symmetry_multiplicity
C C1 0.5492(2) 0.7635(2) 0.66004(6) 0.0310(3) Uani d . 1 1
C C2 0.3811(3) 0.8465(2) 0.64735(8) 0.0393(4) Uani d . 1 1
H H2 0.3669 0.9012 0.6135 0.047 Uiso calc R 1 1
C C3 0.2352(3) 0.8472(3) 0.68525(9) 0.0466(5) Uani d . 1 1
H H3 0.1229 0.9033 0.6767 0.056 Uiso calc R 1 1
C C4 0.2524(3) 0.7658(3) 0.73601(8) 0.0448(4) Uani d . 1 1
C C5 0.4206(3) 0.6824(3) 0.74788(8) 0.0447(4) Uani d . 1 1
H H5 0.4342 0.6262 0.7815 0.054 Uiso calc R 1 1
C C6 0.5697(3) 0.6816(3) 0.71009(7) 0.0386(4) Uani d . 1 1
H H6 0.6824 0.6261 0.7186 0.046 Uiso calc R 1 1
C C7 0.0916(4) 0.7681(4) 0.77703(11) 0.0697(8) Uani d . 1 1
H H7A 0.0593 0.8838 0.7857 0.105 Uiso calc R 1 1
H H7B 0.1297 0.7102 0.8102 0.105 Uiso calc R 1 1
H H7C -0.0165 0.7118 0.7614 0.105 Uiso calc R 1 1
C C8 0.5860(3) 0.3940(2) 0.50931(8) 0.0369(4) Uani d . 1 1
C C9 0.3041(2) 0.4880(2) 0.53959(7) 0.0306(3) Uani d . 1 1
C C10 0.5602(3) 0.3361(2) 0.56814(8) 0.0394(4) Uani d . 1 1
H H10A 0.5554 0.2129 0.5705 0.047 Uiso calc R 1 1
H H10B 0.6614 0.3778 0.5916 0.047 Uiso calc R 1 1
C C11 0.2787(4) 0.3750(3) 0.63391(8) 0.0493(5) Uani d . 1 1
H H11A 0.3625 0.3192 0.6593 0.074 Uiso calc R 1 1
H H11B 0.1728 0.3022 0.6261 0.074 Uiso calc R 1 1
H H11C 0.2341 0.4793 0.6500 0.074 Uiso calc R 1 1
N N1 0.4224(2) 0.47883(19) 0.49552(6) 0.0322(3) Uani d D 1 1
N N2 0.3792(2) 0.41182(19) 0.58312(6) 0.0340(3) Uani d . 1 1
N N3 0.1389(2) 0.5624(2) 0.53732(7) 0.0436(4) Uani d D 1 1
O O1 0.6482(2) 0.73257(19) 0.55797(5) 0.0480(3) Uani d . 1 1
O O2 0.8645(2) 0.6292(2) 0.62769(6) 0.0511(4) Uani d . 1 1
O O3 0.8221(2) 0.93207(17) 0.61315(6) 0.0462(3) Uani d . 1 1
O O4 0.7202(2) 0.3721(2) 0.47927(7) 0.0546(4) Uani d . 1 1
S S1 0.73557(6) 0.76400(5) 0.611355(17) 0.03468(11) Uani d . 1 1
H H1 0.395(3) 0.515(3) 0.4624(5) 0.038(5) Uiso d D 1 1
H H3A 0.061(3) 0.572(3) 0.5658(7) 0.045(6) Uiso d D 1 1
H H3B 0.116(4) 0.625(3) 0.5079(7) 0.053(7) Uiso d D 1 1

loop_
_atom_site_aniso_label
_atom_site_aniso_U_11
_atom_site_aniso_U_22
_atom_site_aniso_U_33
_atom_site_aniso_U_12
_atom_site_aniso_U_13
_atom_site_aniso_U_23
C1 0.0325(7) 0.0309(8) 0.0295(7) -0.0004(7) 0.0009(6) -0.0016(6)
C2 0.0398(9) 0.0396(9) 0.0384(9) 0.0066(8) -0.0043(8) -0.0004(7)
C3 0.0336(9) 0.0477(10) 0.0586(12) 0.0060(9) -0.0010(9) -0.0108(8)
C4 0.0412(9) 0.0459(9) 0.0472(10) -0.0100(10) 0.0114(8) -0.0155(8)
C5 0.0532(11) 0.0513(11) 0.0297(8) -0.0059(9) 0.0067(8) -0.0004(8)
C6 0.0389(9) 0.0438(9) 0.0332(8) 0.0034(8) 0.0009(7) 0.0036(7)
C7 0.0570(13) 0.0796(17) 0.0726(16) -0.0192(15) 0.0322(12) -0.0239(15)
C8 0.0359(9) 0.0302(8) 0.0445(9) 0.0041(7) 0.0001(7) -0.0047(7)
C9 0.0309(8) 0.0293(7) 0.0316(7) -0.0009(6) 0.0008(6) -0.0014(6)
C10 0.0363(9) 0.0351(8) 0.0467(10) 0.0047(7) -0.0060(8) 0.0020(7)
C11 0.0627(13) 0.0521(11) 0.0332(9) -0.0030(11) 0.0058(9) 0.0066(8)
N1 0.0319(7) 0.0340(7) 0.0308(7) 0.0033(6) 0.0019(6) -0.0013(5)
N2 0.0363(7) 0.0334(7) 0.0324(7) 0.0006(6) 0.0000(6) 0.0017(6)
N3 0.0337(8) 0.0569(11) 0.0403(8) 0.0115(8) 0.0074(7) 0.0066(8)
O1 0.0643(9) 0.0496(8) 0.0302(6) -0.0154(7) 0.0044(6) -0.0034(6)
O2 0.0428(8) 0.0538(8) 0.0566(9) 0.0138(7) 0.0147(7) 0.0062(7)
O3 0.0536(8) 0.0428(7) 0.0423(7) -0.0149(6) 0.0040(6) -0.0015(6)
O4 0.0444(8) 0.0545(8) 0.0649(10) 0.0167(7) 0.0172(7) -0.0022(7)
S1 0.0365(2) 0.0351(2) 0.03242(18) -0.00248(17) 0.00560(16) 0.00011(15)

loop_
_atom_type_symbol
_atom_type_description
_atom_type_scat_dispersion_real
_atom_type_scat_dispersion_imag
_atom_type_scat_source
C C 0.0033 0.0016 'International Tables Vol C Tables 4.2.6.8 and 6.1.1.4'
H H 0.0000 0.0000 'International Tables Vol C Tables 4.2.6.8 and 6.1.1.4'
N N 0.0061 0.0033 'International Tables Vol C Tables 4.2.6.8 and 6.1.1.4'
O O 0.0106 0.0060 'International Tables Vol C Tables 4.2.6.8 and 6.1.1.4'
S S 0.1246 0.1234 'International Tables Vol C Tables 4.2.6.8 and 6.1.1.4'

loop_
_geom_angle_atom_site_label_1
_geom_angle_atom_site_label_2
_geom_angle_atom_site_label_3
_geom_angle
C6 C1 C2 120.22(16)
C6 C1 S1 120.55(13)
C2 C1 S1 119.22(13)
C3 C2 C1 119.54(18)
C3 C2 H2 120.2
C1 C2 H2 120.2
C2 C3 C4 121.36(19)
C2 C3 H3 119.3
C4 C3 H3 119.3
C5 C4 C3 118.41(17)
C5 C4 C7 120.9(2)
C3 C4 C7 120.7(2)
C4 C5 C6 120.83(18)
C4 C5 H5 119.6
C6 C5 H5 119.6
C1 C6 C5 119.63(18)
C1 C6 H6 120.2
C5 C6 H6 120.2
C4 C7 H7A 109.5
C4 C7 H7B 109.5
H7A C7 H7B 109.5
C4 C7 H7C 109.5
H7A C7 H7C 109.5
H7B C7 H7C 109.5
O4 C8 N1 125.64(19)
O4 C8 C10 128.43(18)
N1 C8 C10 105.93(16)
N3 C9 N2 126.45(16)
N3 C9 N1 122.70(16)
N2 C9 N1 110.85(15)
N2 C10 C8 102.59(14)
N2 C10 H10A 111.2
C8 C10 H10A 111.2
N2 C10 H10B 111.2
C8 C10 H10B 111.2
H10A C10 H10B 109.2
N2 C11 H11A 109.5
N2 C11 H11B 109.5
H11A C11 H11B 109.5
N2 C11 H11C 109.5
H11A C11 H11C 109.5
H11B C11 H11C 109.5
C9 N1 C8 110.61(15)
C9 N1 H1 124.5(15)
C8 N1 H1 124.7(15)
C9 N2 C11 124.78(17)
C9 N2 C10 109.78(14)
C11 N2 C10 124.02(16)
C9 N3 H3A 124.1(15)
C9 N3 H3B 116.8(18)
H3A N3 H3B 118(2)
O2 S1 O1 112.60(10)
O2 S1 O3 113.02(10)
O1 S1 O3 111.04(9)
O2 S1 C1 106.48(8)
O1 S1 C1 106.04(9)
O3 S1 C1 107.14(8)

loop_
_geom_bond_atom_site_label_1
_geom_bond_atom_site_label_2
_geom_bond_distance
C1 C6 1.379(2)
C1 C2 1.388(3)
C1 S1 1.7655(16)
C2 C3 1.378(3)
C2 H2 0.9300
C3 C4 1.390(3)
C3 H3 0.9300
C4 C5 1.386(3)
C4 C7 1.508(3)
C5 C6 1.394(3)
C5 H5 0.9300
C6 H6 0.9300
C7 H7A 0.9600
C7 H7B 0.9600
C7 H7C 0.9600
C8 O4 1.206(2)
C8 N1 1.374(2)
C8 C10 1.505(3)
C9 N3 1.305(2)
C9 N2 1.322(2)
C9 N1 1.356(2)
C10 N2 1.455(2)
C10 H10A 0.9700
C10 H10B 0.9700
C11 N2 1.448(2)
C11 H11A 0.9600
C11 H11B 0.9600
C11 H11C 0.9600
N1 H1 0.872(9)
N3 H3A 0.885(9)
N3 H3B 0.882(10)
O1 S1 1.4523(14)
O2 S1 1.4510(15)
O3 S1 1.4559(13)

loop_
_geom_hbond_atom_site_label_D
_geom_hbond_atom_site_label_H
_geom_hbond_atom_site_label_A
_geom_hbond_site_symmetry_A
_geom_hbond_distance_DH
_geom_hbond_distance_HA
_geom_hbond_distance_DA
_geom_hbond_angle_DHA
_geom_hbond_publ_flag
N3 H3A O2 1_455 0.885(9) 2.089(10) 2.967(2) 171(2) y
N1 H1 O3 3_466 0.872(9) 1.943(10) 2.811(2) 173(2) y
N3 H3B O1 3_466 0.882(10) 1.960(12) 2.813(2) 163(2) y
C10 H10B O2 . 0.97 2.59 3.463(3) 150 y
C11 H11C Cg1 . 0.96 2.78 3.537(2) 136 y

loop_
_geom_torsion_atom_site_label_1
_geom_torsion_atom_site_label_2
_geom_torsion_atom_site_label_3
_geom_torsion_atom_site_label_4
_geom_torsion
C6 C1 C2 C3 0.3(3)
S1 C1 C2 C3 -179.74(15)
C1 C2 C3 C4 -0.3(3)
C2 C3 C4 C5 -0.3(3)
C2 C3 C4 C7 179.9(2)
C3 C4 C5 C6 0.7(3)
C7 C4 C5 C6 -179.5(2)
C2 C1 C6 C5 0.1(3)
S1 C1 C6 C5 -179.85(15)
C4 C5 C6 C1 -0.6(3)
O4 C8 C10 N2 175.6(2)
N1 C8 C10 N2 -4.70(19)
N3 C9 N1 C8 179.99(17)
N2 C9 N1 C8 -0.4(2)
O4 C8 N1 C9 -176.92(19)
C10 C8 N1 C9 3.4(2)
N3 C9 N2 C11 9.9(3)
N1 C9 N2 C11 -169.69(16)
N3 C9 N2 C10 176.69(18)
N1 C9 N2 C10 -2.86(19)
C8 C10 N2 C9 4.62(19)
C8 C10 N2 C11 171.58(17)
C6 C1 S1 O2 16.90(18)
C2 C1 S1 O2 -163.02(15)
C6 C1 S1 O1 137.03(16)
C2 C1 S1 O1 -42.88(17)
C6 C1 S1 O3 -104.31(16)
C2 C1 S1 O3 75.78(16)

_cod_database_fobs_code 1543672
